data_2228549
loop_
_publ_author_name
'Wu, Dayu'
'Zhao, Yan'
'Ye, Hui'
'Wu, Genhua'

_publ_section_title
;
 Bis[4-chloro-<i>N</i>'-(2-pyridylmethylidene)benzohydrazidato]cobalt(III)
 nitrate sesquihydrate
;
_journal_coeditor_code SI2290
_journal_issue 12
_journal_name_full 'Acta Crystallographica Section E'
_journal_page_first m1568
_journal_page_last m1569
_journal_paper_doi 10.1107/S160053681004612X
_journal_volume 66
_journal_year 2010
_chemical_formula_iupac '[Co (C13 H9 Cl N3 O)2] N O3, 1.5H2 O'
_chemical_formula_moiety 'C26 H18 Cl2 Co N6 O2 +, N O3 -, 1.5(H2 O)'
_chemical_formula_sum 'C26 H21 Cl2 Co N7 O6.5'
_chemical_formula_weight 665.33
_chemical_name_systematic
;
Bis[4-chloro-<i>N</i>'-(2-pyridylmethylidene)benzohydrazidato]cobalt(III)
nitrate sesquihydrate
;
_space_group_IT_number 13
_symmetry_cell_setting monoclinic
_symmetry_space_group_name_Hall '-P 2yac'
_symmetry_space_group_name_H-M 'P 1 2/n 1'
_atom_sites_solution_hydrogens geom
_atom_sites_solution_primary direct
_atom_sites_solution_secondary difmap
_audit_creation_method SHELXL-97
_cell_angle_alpha 90.00
_cell_angle_beta 94.196(12)
_cell_angle_gamma 90.00
_cell_formula_units_Z 4
_cell_length_a 14.198(10)
_cell_length_b 10.876(7)
_cell_length_c 18.553(13)
_cell_measurement_reflns_used 5210
_cell_measurement_temperature 293(2)
_cell_measurement_theta_max 50.246
_cell_measurement_theta_min 2.54
_cell_volume 2857(3)
_computing_cell_refinement 'SAINT (Bruker, 1997)'
_computing_data_collection 'SMART (Bruker, 1997)'
_computing_data_reduction 'SAINT (Bruker, 1997)'
_computing_molecular_graphics 'SHELXTL (Sheldrick, 2008)'
_computing_publication_material 'SHELXL97 (Sheldrick, 2008) and PLATON (Spek, 2009)'
_computing_structure_refinement 'SHELXL97 (Sheldrick, 2008)'
_computing_structure_solution 'SHELXS97 (Sheldrick, 2008)'
_diffrn_ambient_temperature 293(2)
_diffrn_measured_fraction_theta_full 0.998
_diffrn_measured_fraction_theta_max 0.998
_diffrn_measurement_device_type 'Bruker SMART CCD area-detector'
_diffrn_measurement_method '\f and \w'
_diffrn_radiation_monochromator graphite
_diffrn_radiation_source 'fine-focus sealed tube'
_diffrn_radiation_type MoK\a
_diffrn_radiation_wavelength 0.71073
_diffrn_reflns_av_R_equivalents 0.0415
_diffrn_reflns_av_sigmaI/netI 0.0505
_diffrn_reflns_limit_h_max 16
_diffrn_reflns_limit_h_min -16
_diffrn_reflns_limit_k_max 10
_diffrn_reflns_limit_k_min -12
_diffrn_reflns_limit_l_max 18
_diffrn_reflns_limit_l_min -22
_diffrn_reflns_number 13702
_diffrn_reflns_theta_full 25.00
_diffrn_reflns_theta_max 25.00
_diffrn_reflns_theta_min 1.75
_exptl_absorpt_coefficient_mu 0.844
_exptl_absorpt_correction_T_max 0.862
_exptl_absorpt_correction_T_min 0.765
_exptl_absorpt_correction_type psi-scan
_exptl_absorpt_process_details '(<i>SADABS</i>; Bruker, 1997)'
_exptl_crystal_colour dark-red
_exptl_crystal_density_diffrn 1.547
_exptl_crystal_density_method 'not measured'
_exptl_crystal_description block
_exptl_crystal_F_000 1356
_exptl_crystal_size_max 0.32
_exptl_crystal_size_mid 0.22
_exptl_crystal_size_min 0.18
_refine_diff_density_max 0.696
_refine_diff_density_min -0.453
_refine_ls_extinction_method none
_refine_ls_goodness_of_fit_ref 1.050
_refine_ls_hydrogen_treatment constr
_refine_ls_matrix_type full
_refine_ls_number_parameters 388
_refine_ls_number_reflns 5019
_refine_ls_number_restraints 5
_refine_ls_restrained_S_all 1.050
_refine_ls_R_factor_all 0.0822
_refine_ls_R_factor_gt 0.0549
_refine_ls_shift/su_max 0.000
_refine_ls_shift/su_mean 0.000
_refine_ls_structure_factor_coef Fsqd
_refine_ls_weighting_details 'w=1/[\s^2^(Fo^2^)+(0.0924P)^2^+0.4119P] where P=(Fo^2^+2Fc^2^)/3'
_refine_ls_weighting_scheme calc
_refine_ls_wR_factor_gt 0.1483
_refine_ls_wR_factor_ref 0.1634
_reflns_number_gt 3527
_reflns_number_total 5019
_reflns_threshold_expression I>2sigma(I)
_cod_data_source_file si2290.cif
_cod_data_source_block I
_cod_original_sg_symbol_H-M 'P 2/n'
_cod_original_formula_sum 'C26 H21 Cl2 Co1 N7 O6.5'
_cod_database_code 2228549
_cod_database_fobs_code 2228549

loop_
_symmetry_equiv_pos_as_xyz
'x, y, z'
'-x+1/2, y, -z+1/2'
'-x, -y, -z'
'x-1/2, -y, z-1/2'

loop_
_atom_site_type_symbol
_atom_site_label
_atom_site_fract_x
_atom_site_fract_y
_atom_site_fract_z
_atom_site_U_iso_or_equiv
_atom_site_adp_type
_atom_site_calc_flag
_atom_site_refinement_flags
_atom_site_occupancy
_atom_site_disorder_assembly
_atom_site_disorder_group
Co Co1 0.62443(4) 0.72407(5) 0.45042(3) 0.0370(2) Uani d . 1 . .
C C1 0.6243(3) 0.7598(4) 0.2917(2) 0.0483(11) Uani d . 1 . .
H H1A 0.6235 0.8444 0.2989 0.058 Uiso calc R 1 . .
C C2 0.6240(3) 0.7152(4) 0.2223(2) 0.0570(12) Uani d . 1 . .
H H2A 0.6231 0.7697 0.1836 0.068 Uiso calc R 1 . .
C C3 0.6250(3) 0.5917(5) 0.2099(2) 0.0564(12) Uani d . 1 . .
H H3A 0.6252 0.5610 0.1631 0.068 Uiso calc R 1 . .
C C4 0.6257(3) 0.5138(4) 0.2681(2) 0.0512(11) Uani d . 1 . .
H H4A 0.6268 0.4292 0.2610 0.061 Uiso calc R 1 . .
C C5 0.6249(3) 0.5610(4) 0.3374(2) 0.0418(9) Uani d . 1 . .
C C6 0.6225(3) 0.4894(4) 0.4023(2) 0.0415(10) Uani d . 1 . .
H H6A 0.6220 0.4039 0.4027 0.050 Uiso calc R 1 . .
C C7 0.6191(3) 0.6008(4) 0.5726(2) 0.0390(9) Uani d . 1 . .
C C8 0.6173(3) 0.5700(4) 0.6503(2) 0.0384(9) Uani d . 1 . .
C C9 0.6228(3) 0.4484(4) 0.6718(2) 0.0490(11) Uani d . 1 . .
H H9A 0.6266 0.3870 0.6373 0.059 Uiso calc R 1 . .
C C10 0.6229(3) 0.4173(4) 0.7431(2) 0.0526(11) Uani d . 1 . .
H H10A 0.6271 0.3352 0.7570 0.063 Uiso calc R 1 . .
C C11 0.6168(3) 0.5066(4) 0.7938(2) 0.0479(11) Uani d . 1 . .
C C12 0.6086(3) 0.6291(4) 0.7744(2) 0.0579(12) Uani d . 1 . .
H H12A 0.6029 0.6895 0.8093 0.069 Uiso calc R 1 . .
C C13 0.6090(3) 0.6601(4) 0.7025(2) 0.0530(11) Uani d . 1 . .
H H13A 0.6036 0.7421 0.6887 0.064 Uiso calc R 1 . .
C C14 0.8270(3) 0.6589(4) 0.4748(2) 0.0476(10) Uani d . 1 . .
H H14A 0.8098 0.5766 0.4775 0.057 Uiso calc R 1 . .
C C15 0.9209(3) 0.6903(5) 0.4849(2) 0.0561(12) Uani d . 1 . .
H H15A 0.9659 0.6295 0.4952 0.067 Uiso calc R 1 . .
C C16 0.9482(3) 0.8086(5) 0.4799(3) 0.0600(12) Uani d . 1 . .
H H16A 1.0118 0.8296 0.4860 0.072 Uiso calc R 1 . .
C C17 0.8803(3) 0.8982(4) 0.4656(2) 0.0565(12) Uani d . 1 . .
H H17A 0.8977 0.9803 0.4621 0.068 Uiso calc R 1 . .
C C18 0.7860(3) 0.8647(4) 0.4565(2) 0.0440(10) Uani d . 1 . .
C C19 0.7070(3) 0.9470(4) 0.4422(2) 0.0483(10) Uani d . 1 . .
H H19A 0.7140 1.0311 0.4355 0.058 Uiso calc R 1 . .
C C20 0.4752(3) 0.8648(4) 0.4255(2) 0.0424(10) Uani d . 1 . .
C C21 0.3756(3) 0.9004(4) 0.4079(2) 0.0441(10) Uani d . 1 . .
C C22 0.3531(4) 1.0132(4) 0.3757(3) 0.0670(14) Uani d . 1 . .
H H22A 0.4010 1.0688 0.3677 0.080 Uiso calc R 1 . .
C C23 0.2620(4) 1.0433(5) 0.3557(3) 0.0745(16) Uani d . 1 . .
H H23A 0.2480 1.1185 0.3335 0.089 Uiso calc R 1 . .
C C24 0.1905(3) 0.9620(5) 0.3684(3) 0.0631(13) Uani d . 1 . .
C C25 0.2097(3) 0.8526(4) 0.4026(3) 0.0611(13) Uani d . 1 . .
H H25A 0.1608 0.7997 0.4126 0.073 Uiso calc R 1 . .
C C26 0.3019(3) 0.8217(4) 0.4219(2) 0.0520(11) Uani d . 1 . .
H H26A 0.3152 0.7469 0.4448 0.062 Uiso calc R 1 . .
N N2 0.6211(2) 0.5548(3) 0.45984(16) 0.0360(7) Uani d . 1 . .
N N3 0.6194(2) 0.5074(3) 0.52737(16) 0.0398(8) Uani d . 1 . .
N N4 0.7595(2) 0.7441(3) 0.46134(16) 0.0396(8) Uani d . 1 . .
N N5 0.6262(2) 0.8936(3) 0.43946(16) 0.0397(8) Uani d . 1 . .
N N6 0.5418(2) 0.9507(3) 0.42431(19) 0.0464(9) Uani d . 1 . .
N N1 0.6257(2) 0.6854(3) 0.34889(17) 0.0398(8) Uani d . 1 . .
O O2 0.4919(2) 0.7504(2) 0.43905(15) 0.0430(7) Uani d . 1 . .
O O1 0.6200(2) 0.7154(2) 0.55317(14) 0.0421(7) Uani d . 1 . .
Cl Cl2 0.07430(10) 0.99916(16) 0.34145(10) 0.0988(6) Uani d . 1 . .
Cl Cl1 0.61734(11) 0.46595(13) 0.88446(6) 0.0751(4) Uani d . 1 . .
N N7 0.6640(3) 0.2922(4) 0.0902(3) 0.0703(12) Uani d . 1 . .
O O3 0.6977(6) 0.3291(6) 0.1463(4) 0.199(3) Uani d . 1 . .
O O4 0.6469(4) 0.3662(5) 0.0448(3) 0.134(2) Uani d . 1 . .
O O5 0.6521(4) 0.1837(4) 0.0843(3) 0.1204(17) Uani d . 1 . .
O O6 0.6525(4) 0.0520(6) 0.2242(4) 0.216(4) Uani d . 1 . .
H H61 0.6556 0.0630 0.1791 0.259 Uiso d R 1 . .
H H62 0.6562 0.1131 0.2529 0.259 Uiso d R 1 . .
O O7 0.5975(6) 0.1822(9) 0.3446(9) 0.193(7) Uani d PD 0.50 . .
H H72 0.5956 0.1360 0.3814 0.231 Uiso d PRD 0.50 . .
H H71 0.5465 0.1745 0.3180 0.231 Uiso d PRD 0.50 . .

loop_
_atom_site_aniso_label
_atom_site_aniso_U_11
_atom_site_aniso_U_22
_atom_site_aniso_U_33
_atom_site_aniso_U_12
_atom_site_aniso_U_13
_atom_site_aniso_U_23
Co1 0.0475(4) 0.0276(3) 0.0361(3) -0.0045(2) 0.0047(2) 0.0015(2)
C1 0.056(3) 0.046(3) 0.043(2) 0.000(2) 0.005(2) 0.010(2)
C2 0.069(3) 0.060(3) 0.041(3) -0.002(2) 0.000(2) 0.012(2)
C3 0.069(3) 0.064(3) 0.036(2) -0.001(2) 0.002(2) -0.003(2)
C4 0.061(3) 0.051(3) 0.041(2) -0.002(2) 0.005(2) -0.008(2)
C5 0.046(2) 0.038(2) 0.041(2) -0.0017(18) 0.0039(18) 0.0005(18)
C6 0.050(3) 0.028(2) 0.046(2) -0.0014(17) 0.0017(19) -0.0037(18)
C7 0.037(2) 0.041(2) 0.040(2) -0.0072(17) 0.0034(17) 0.0026(18)
C8 0.041(2) 0.036(2) 0.037(2) -0.0077(17) -0.0002(17) -0.0015(17)
C9 0.072(3) 0.038(2) 0.037(2) 0.003(2) 0.005(2) -0.0026(19)
C10 0.080(3) 0.037(2) 0.042(2) 0.006(2) 0.008(2) 0.0050(19)
C11 0.055(3) 0.051(3) 0.037(2) -0.003(2) -0.0004(19) 0.004(2)
C12 0.081(3) 0.050(3) 0.044(3) -0.001(2) 0.010(2) -0.010(2)
C13 0.074(3) 0.042(3) 0.043(3) -0.005(2) 0.006(2) -0.001(2)
C14 0.058(3) 0.041(3) 0.043(2) 0.002(2) 0.003(2) 0.0096(19)
C15 0.048(3) 0.065(3) 0.055(3) 0.000(2) -0.001(2) 0.008(2)
C16 0.049(3) 0.068(3) 0.062(3) -0.009(2) -0.002(2) 0.001(3)
C17 0.060(3) 0.051(3) 0.059(3) -0.020(2) 0.004(2) -0.005(2)
C18 0.056(3) 0.036(2) 0.040(2) -0.009(2) 0.0058(19) -0.0025(18)
C19 0.063(3) 0.034(2) 0.049(3) -0.010(2) 0.008(2) -0.0012(19)
C20 0.055(3) 0.031(2) 0.042(2) 0.0000(19) 0.0076(19) 0.0006(18)
C21 0.051(3) 0.031(2) 0.051(3) -0.0004(18) 0.0085(19) -0.0012(19)
C22 0.056(3) 0.048(3) 0.097(4) 0.002(2) 0.001(3) 0.017(3)
C23 0.060(3) 0.059(3) 0.103(4) 0.009(3) -0.001(3) 0.027(3)
C24 0.051(3) 0.062(3) 0.075(3) 0.009(2) 0.002(2) 0.000(3)
C25 0.053(3) 0.050(3) 0.082(4) -0.007(2) 0.016(2) -0.005(3)
C26 0.058(3) 0.038(2) 0.061(3) 0.007(2) 0.012(2) -0.001(2)
N2 0.0427(19) 0.0295(17) 0.0358(18) -0.0042(14) 0.0018(14) 0.0020(14)
N3 0.054(2) 0.0321(18) 0.0338(18) -0.0053(15) 0.0054(15) 0.0006(14)
N4 0.052(2) 0.0350(19) 0.0312(17) -0.0071(15) -0.0004(15) 0.0032(14)
N5 0.047(2) 0.0315(18) 0.0403(19) -0.0031(16) 0.0040(15) 0.0002(14)
N6 0.054(2) 0.0316(19) 0.054(2) -0.0037(17) 0.0091(17) 0.0000(16)
N1 0.045(2) 0.0368(19) 0.0374(18) -0.0040(15) 0.0019(14) 0.0046(15)
O2 0.0511(17) 0.0291(15) 0.0494(17) -0.0049(12) 0.0083(13) 0.0005(12)
O1 0.0580(18) 0.0281(15) 0.0407(15) -0.0045(12) 0.0066(13) -0.0002(12)
Cl2 0.0549(9) 0.1056(13) 0.1344(15) 0.0108(8) -0.0029(9) 0.0189(10)
Cl1 0.1181(12) 0.0727(9) 0.0344(6) 0.0010(8) 0.0045(6) 0.0036(6)
N7 0.097(4) 0.053(3) 0.058(3) -0.008(2) -0.013(2) -0.015(2)
O3 0.321(10) 0.144(6) 0.126(5) -0.035(6) -0.016(6) -0.042(4)
O4 0.151(5) 0.097(4) 0.147(5) -0.023(3) -0.030(3) 0.062(4)
O5 0.156(5) 0.063(3) 0.136(4) -0.002(3) -0.031(3) -0.022(3)
O6 0.194(6) 0.222(8) 0.216(7) -0.131(6) -0.096(5) 0.133(6)
O7 0.077(6) 0.087(7) 0.41(2) -0.015(5) -0.043(9) 0.138(10)

loop_
_atom_type_symbol
_atom_type_description
_atom_type_scat_dispersion_real
_atom_type_scat_dispersion_imag
_atom_type_scat_source
C C 0.0033 0.0016 'International Tables Vol C Tables 4.2.6.8 and 6.1.1.4'
H H 0.0000 0.0000 'International Tables Vol C Tables 4.2.6.8 and 6.1.1.4'
N N 0.0061 0.0033 'International Tables Vol C Tables 4.2.6.8 and 6.1.1.4'
O O 0.0106 0.0060 'International Tables Vol C Tables 4.2.6.8 and 6.1.1.4'
Cl Cl 0.1484 0.1585 'International Tables Vol C Tables 4.2.6.8 and 6.1.1.4'
Co Co 0.3494 0.9721 'International Tables Vol C Tables 4.2.6.8 and 6.1.1.4'

loop_
_geom_angle_atom_site_label_1
_geom_angle_atom_site_label_2
_geom_angle_atom_site_label_3
_geom_angle_site_symmetry_1
_geom_angle_site_symmetry_3
_geom_angle
_geom_angle_publ_flag
N2 Co1 N5 . . 178.95(14) ?
N2 Co1 O2 . . 97.39(12) ?
N5 Co1 O2 . . 81.92(13) ?
N2 Co1 O1 . . 81.59(12) ?
N5 Co1 O1 . . 99.20(12) ?
O2 Co1 O1 . . 90.78(12) ?
N2 Co1 N4 . . 97.76(13) ?
N5 Co1 N4 . . 82.94(14) ?
O2 Co1 N4 . . 164.81(13) ?
O1 Co1 N4 . . 90.33(13) ?
N2 Co1 N1 . . 82.97(13) ?
N5 Co1 N1 . . 96.22(13) ?
O2 Co1 N1 . . 90.24(13) ?
O1 Co1 N1 . . 164.53(13) ?
N4 Co1 N1 . . 92.71(13) ?
N1 C1 C2 . . 122.0(4) ?
N1 C1 H1A . . 119.0 ?
C2 C1 H1A . . 119.0 ?
C3 C2 C1 . . 120.4(4) ?
C3 C2 H2A . . 119.8 ?
C1 C2 H2A . . 119.8 ?
C2 C3 C4 . . 118.4(4) ?
C2 C3 H3A . . 120.8 ?
C4 C3 H3A . . 120.8 ?
C3 C4 C5 . . 120.1(4) ?
C3 C4 H4A . . 119.9 ?
C5 C4 H4A . . 119.9 ?
N1 C5 C4 . . 120.7(4) ?
N1 C5 C6 . . 113.9(3) ?
C4 C5 C6 . . 125.4(4) ?
N2 C6 C5 . . 113.5(4) ?
N2 C6 H6A . . 123.2 ?
C5 C6 H6A . . 123.2 ?
O1 C7 N3 . . 124.3(3) ?
O1 C7 C8 . . 119.3(3) ?
N3 C7 C8 . . 116.5(3) ?
C9 C8 C13 . . 118.7(4) ?
C9 C8 C7 . . 119.5(4) ?
C13 C8 C7 . . 121.8(4) ?
C10 C9 C8 . . 120.8(4) ?
C10 C9 H9A . . 119.6 ?
C8 C9 H9A . . 119.6 ?
C11 C10 C9 . . 119.9(4) ?
C11 C10 H10A . . 120.1 ?
C9 C10 H10A . . 120.1 ?
C10 C11 C12 . . 121.1(4) ?
C10 C11 Cl1 . . 119.5(3) ?
C12 C11 Cl1 . . 119.4(3) ?
C13 C12 C11 . . 118.8(4) ?
C13 C12 H12A . . 120.6 ?
C11 C12 H12A . . 120.6 ?
C12 C13 C8 . . 120.6(4) ?
C12 C13 H13A . . 119.7 ?
C8 C13 H13A . . 119.7 ?
N4 C14 C15 . . 121.7(4) ?
N4 C14 H14A . . 119.2 ?
C15 C14 H14A . . 119.2 ?
C16 C15 C14 . . 120.5(5) ?
C16 C15 H15A . . 119.7 ?
C14 C15 H15A . . 119.7 ?
C15 C16 C17 . . 119.1(4) ?
C15 C16 H16A . . 120.5 ?
C17 C16 H16A . . 120.5 ?
C16 C17 C18 . . 119.4(4) ?
C16 C17 H17A . . 120.3 ?
C18 C17 H17A . . 120.3 ?
N4 C18 C17 . . 120.8(4) ?
N4 C18 C19 . . 113.1(4) ?
C17 C18 C19 . . 126.1(4) ?
N5 C19 C18 . . 114.0(4) ?
N5 C19 H19A . . 123.0 ?
C18 C19 H19A . . 123.0 ?
O2 C20 N6 . . 124.1(4) ?
O2 C20 C21 . . 117.1(3) ?
N6 C20 C21 . . 118.7(4) ?
C22 C21 C26 . . 118.1(4) ?
C22 C21 C20 . . 120.8(4) ?
C26 C21 C20 . . 121.1(4) ?
C23 C22 C21 . . 120.9(5) ?
C23 C22 H22A . . 119.5 ?
C21 C22 H22A . . 119.5 ?
C22 C23 C24 . . 119.8(5) ?
C22 C23 H23A . . 120.1 ?
C24 C23 H23A . . 120.1 ?
C25 C24 C23 . . 120.9(5) ?
C25 C24 Cl2 . . 119.3(4) ?
C23 C24 Cl2 . . 119.8(4) ?
C24 C25 C26 . . 119.2(4) ?
C24 C25 H25A . . 120.4 ?
C26 C25 H25A . . 120.4 ?
C25 C26 C21 . . 121.1(4) ?
C25 C26 H26A . . 119.5 ?
C21 C26 H26A . . 119.5 ?
C6 N2 N3 . . 124.0(3) ?
C6 N2 Co1 . . 118.1(3) ?
N3 N2 Co1 . . 117.9(2) ?
C7 N3 N2 . . 107.2(3) ?
C14 N4 C18 . . 118.5(4) ?
C14 N4 Co1 . . 129.2(3) ?
C18 N4 Co1 . . 112.2(3) ?
C19 N5 N6 . . 124.9(4) ?
C19 N5 Co1 . . 117.7(3) ?
N6 N5 Co1 . . 117.2(2) ?
C20 N6 N5 . . 107.0(3) ?
C1 N1 C5 . . 118.4(4) ?
C1 N1 Co1 . . 130.1(3) ?
C5 N1 Co1 . . 111.5(2) ?
C20 O2 Co1 . . 109.6(2) ?
C7 O1 Co1 . . 109.0(2) ?
O4 N7 O3 . . 116.5(6) ?
O4 N7 O5 . . 126.2(5) ?
O3 N7 O5 . . 117.3(6) ?
H61 O6 H62 . . 120.0 ?
H72 O7 H71 . . 109.5 ?

loop_
_geom_bond_atom_site_label_1
_geom_bond_atom_site_label_2
_geom_bond_site_symmetry_2
_geom_bond_distance
_geom_bond_publ_flag
Co1 N2 . 1.850(3) yes
Co1 N5 . 1.855(3) yes
Co1 O2 . 1.899(3) yes
Co1 O1 . 1.914(3) yes
Co1 N4 . 1.926(4) yes
Co1 N1 . 1.931(3) yes
C1 N1 . 1.334(5) ?
C1 C2 . 1.375(6) ?
C1 H1A . 0.9300 ?
C2 C3 . 1.363(6) ?
C2 H2A . 0.9300 ?
C3 C4 . 1.372(6) ?
C3 H3A . 0.9300 ?
C4 C5 . 1.385(6) ?
C4 H4A . 0.9300 ?
C5 N1 . 1.369(5) ?
C5 C6 . 1.438(6) ?
C6 N2 . 1.284(5) ?
C6 H6A . 0.9300 ?
C7 O1 . 1.297(5) ?
C7 N3 . 1.318(5) ?
C7 C8 . 1.483(5) ?
C8 C9 . 1.381(6) ?
C8 C13 . 1.388(6) ?
C9 C10 . 1.366(6) ?
C9 H9A . 0.9300 ?
C10 C11 . 1.359(6) ?
C10 H10A . 0.9300 ?
C11 C12 . 1.383(6) ?
C11 Cl1 . 1.738(4) ?
C12 C13 . 1.376(6) ?
C12 H12A . 0.9300 ?
C13 H13A . 0.9300 ?
C14 N4 . 1.344(5) ?
C14 C15 . 1.376(6) ?
C14 H14A . 0.9300 ?
C15 C16 . 1.349(7) ?
C15 H15A . 0.9300 ?
C16 C17 . 1.384(7) ?
C16 H16A . 0.9300 ?
C17 C18 . 1.385(6) ?
C17 H17A . 0.9300 ?
C18 N4 . 1.369(5) ?
C18 C19 . 1.444(6) ?
C19 N5 . 1.283(5) ?
C19 H19A . 0.9300 ?
C20 O2 . 1.287(4) ?
C20 N6 . 1.331(5) ?
C20 C21 . 1.479(6) ?
C21 C22 . 1.392(6) ?
C21 C26 . 1.392(6) ?
C22 C23 . 1.359(7) ?
C22 H22A . 0.9300 ?
C23 C24 . 1.380(7) ?
C23 H23A . 0.9300 ?
C24 C25 . 1.367(7) ?
C24 Cl2 . 1.736(5) ?
C25 C26 . 1.374(6) ?
C25 H25A . 0.9300 ?
C26 H26A . 0.9300 ?
N2 N3 . 1.357(4) ?
N5 N6 . 1.362(5) ?
N7 O4 . 1.176(6) ?
N7 O3 . 1.185(7) ?
N7 O5 . 1.197(6) ?
O6 H61 . 0.8498 ?
O6 H62 . 0.8501 ?
O7 H72 . 0.8501 ?
O7 H71 . 0.8499 ?

loop_
_geom_hbond_atom_site_label_D
_geom_hbond_atom_site_label_H
_geom_hbond_atom_site_label_A
_geom_hbond_site_symmetry_A
_geom_hbond_distance_DH
_geom_hbond_distance_HA
_geom_hbond_distance_DA
_geom_hbond_angle_DHA
O6 H61 O5 . 0.85 2.19 2.964(8) 151
O6 H62 O7 . 0.85 2.09 2.804(16) 141
O7 H72 N6 1_545 0.85 2.32 3.053(12) 145
C14 H14A O4 2_655 0.93 2.41 3.229(7) 146
C17 H17A O5 2_665 0.93 2.46 3.263(7) 145
